data_1557462
loop_
_publ_author_name
'Ahman, Johan'
'Svensson, Goran'
'Albertsson, Jorgen'

_publ_section_title
;
 Structure of LiGa5O8
;
_journal_name_full 'Acta Chemica Scandinavica'
_journal_page_first 391
_journal_page_last 394
_journal_paper_doi 10.3891/acta.chem.scand.50-0391
_journal_volume 50
_journal_year 1996
_chemical_formula_sum 'Ga5 Li O8'
_chemical_formula_weight 483.54
_chemical_name_common LiGaO8
_space_group_IT_number 212
_space_group_name_Hall 'P 4acd 2ab 3'
_space_group_name_H-M_alt 'P 43 3 2'
_symmetry_cell_setting cubic
_symmetry_Int_Tables_number 212
_symmetry_space_group_name_Hall 'P 4acd 2ab 3'
_symmetry_space_group_name_H-M 'P 43 3 2'
_cell_angle_alpha 90.
_cell_angle_beta 90.
_cell_angle_gamma 90.
_cell_formula_units_Z 4
_cell_length_a 8.2023(6)
_cell_length_b 8.2023(6)
_cell_length_c 8.2023(6)
_cell_volume 551.83(7)
_diffrn_ambient_temperature 293
_diffrn_radiation_probe x-ray
_diffrn_radiation_type MoK\a
_diffrn_radiation_wavelength 0.71069
_exptl_absorpt_coefficient_mu 24.05
_exptl_crystal_density_diffrn 5.82
_exptl_crystal_F_000 888
_refine_ls_goodness_of_fit_ref 1.44
_refine_ls_number_parameters 26
_refine_ls_number_reflns 544
_refine_ls_R_factor_gt 0.036
_refine_ls_wR_factor_gt 0.044
_cod_data_source_file Acta-Chem-Scand-1996-50-391.cif
_cod_data_source_block 1
_cod_original_cell_volume 551.83(12)
_cod_database_code 1557462

loop_
_space_group_symop_id
_space_group_symop_operation_xyz
1 x,y,z
2 3/4-y,1/4+x,3/4+z
3 1/2-x,-y,1/2+z
4 3/4+y,3/4-x,1/4+z
5 1/2+x,1/2-y,-z
6 1/4+y,3/4+x,3/4-z
7 -x,1/2+y,1/2-z
8 1/4-y,1/4-x,1/4-z
9 z,x,y
10 3/4-x,1/4+z,3/4+y
11 1/2-z,-x,1/2+y
12 3/4+x,3/4-z,1/4+y
13 1/2+z,1/2-x,-y
14 1/4+x,3/4+z,3/4-y
15 -z,1/2+x,1/2-y
16 1/4-x,1/4-z,1/4-y
17 y,z,x
18 1/4-z,1/4-y,1/4-x
19 3/4-z,1/4+y,3/4+x
20 1/4+z,3/4+y,3/4-x
21 3/4+z,3/4-y,1/4+x
22 1/2+y,1/2-z,-x
23 1/2-y,-z,1/2+x
24 -y,1/2+z,1/2-x

loop_
_atom_site_label
_atom_site_type_symbol
_atom_site_thermal_displace_type
_atom_site_fract_x
_atom_site_fract_y
_atom_site_fract_z
_atom_site_occupancy
_atom_site_U_iso_or_equiv
_atom_site_calc_flag
_atom_site_refinement_flags
_atom_site_disorder_assembly
_atom_site_disorder_group
GaL Ga Uiso 0.37500 0.63018(4) 0.38018(4) 0.414(2) 0.0034(1) . . . .
Ga2 Ga Uiso 0.25173(4) 0.25173(4) 0.25173(4) 0.333 0.0034(1) . . . .
Ga3 Ga Uiso 0.12500 0.87500 0.37500 0.090(1) 0.0149(4) . . . .
O1 O Uiso 0.3844(3) 0.3844(3) 0.3844(3) 0.333 0.0048(3) . . . .
O2 O Uiso 0.1339(3) 0.6283(3) 0.3679(2) 1.000 0.0050(4) . . . .
Li1 Li Uiso 0.12500 0.87500 0.37500 0.077(1) 0.0241(4) . . . .
Li2 Li Uiso 0.37500 0.6302(4) 0.3802(4) 0.085(2) 0.0123(1) . . . .

loop_
_atom_type_symbol
_atom_type_description
_atom_type_scat_dispersion_real
_atom_type_scat_dispersion_imag
_atom_type_scat_source
Ga Ga 0.2307 1.6083 ' International Tables Vol C Tables 4.2.6.8 and 6.1.1.4'
Li Li -0.0003 0.0001 ' International Tables Vol C Tables 4.2.6.8 and 6.1.1.4'
O O 0.0106 0.0060 ' International Tables Vol C Tables 4.2.6.8 and 6.1.1.4'

loop_
_geom_angle_atom_site_label_1
_geom_angle_atom_site_label_2
_geom_angle_atom_site_label_3
_geom_angle
_geom_angle_site_symmetry_1
_geom_angle_site_symmetry_2
_geom_angle_site_symmetry_3
_geom_angle_publ_flag
O2 GaL O2 93.68(9) . . 4_455 yes
O2 GaL O2 175.25(9) . . 10_554 yes
O2 GaL O2 89.48(10) . . 24_655 yes
O2 GaL O2 89.48(10) 4_455 . 10_554 yes
O2 GaL O2 96.79(10) 4_455 . 24_655 yes
O2 GaL O2 93.68(9) 10_554 . 24_655 yes
O1 Ga2 O2 109.42(10) . . 2_554 yes
O1 Ga2 O2 109.42(10) . . 14_545 yes
O1 Ga2 O2 109.42(10) . . 21_455 yes
O2 Ga2 O2 109.52(9) 2_554 . 14_545 yes
O2 Ga2 O2 109.52(9) 2_554 . 21_455 yes
O2 Ga2 O2 109.52(9) 14_545 . 21_455 yes
O2 Ga3 O2 94.18(10) . . 6_455 yes
O2 Ga3 O2 86.23(8) . . 11_564 yes
O2 Ga3 O2 93.37(7) . . 16_566 yes
O2 Ga3 O2 179.41(9) . . 21_465 yes
O2 Ga3 O2 86.23(8) . . 24_655 yes
O2 Ga3 O2 93.37(7) 6_455 . 11_564 yes
O2 Ga3 O2 86.23(8) 6_455 . 16_566 yes
O2 Ga3 O2 86.23(8) 6_455 . 21_465 yes
O2 Ga3 O2 179.41(8) 6_455 . 24_655 yes
O2 Ga3 O2 179.41(8) 11_564 . 16_566 yes
O2 Ga3 O2 94.18(10) 11_564 . 21_465 yes
O2 Ga3 O2 86.23(8) 11_564 . 24_655 yes
O2 Ga3 O2 86.23(8) 16_566 . 21_465 yes
O2 Ga3 O2 94.18(10) 16_566 . 24_655 yes
O2 Ga3 O2 93.37(7) 21_465 . 24_655 yes
GaL O2 GaL 96.31(9) . . 2_554 yes
GaL O2 GaL 96.31(9) . . 11_564 yes
GaL O2 GaL 96.31(9) 2_554 . 10_554 yes
GaL O2 GaL 96.31(9) 10_554 . 11_564 yes

loop_
_geom_bond_atom_site_label_1
_geom_bond_atom_site_label_2
_geom_bond_distance
_geom_bond_site_symmetry_1
_geom_bond_site_symmetry_2
_geom_bond_publ_flag
GaL O2 1.980(2) . . yes
GaL O2 1.9535(17) . 4_455 yes
GaL O2 1.980(2) . 10_554 yes
GaL O2 1.9535(17) . 24_655 yes
Ga2 O1 1.885(2) . . yes
Ga2 O2 1.876(2) . 2_554 yes
Ga2 O2 1.876(2) . 14_545 yes
Ga2 O2 1.876(2) . 21_455 yes
Ga3 O2 2.026(2) . . yes
Ga3 O2 2.026(2) . 6_455 yes
Ga3 O2 2.026(2) . 11_564 yes
Ga3 O2 2.026(2) . 16_566 yes
Ga3 O2 2.026(2) . 21_465 yes
Ga3 O2 2.026(2) . 24_655 yes
